data_4100301
_journal_name_full 'Journal of the American Chemical Society'
_journal_year 2005
_chemical_formula_sum 'C38 H39 B N7 O2.5 S4 Zn'
_chemical_formula_weight 838.18
_space_group_IT_number 14
_symmetry_cell_setting monoclinic
_symmetry_space_group_name_Hall '-P 2yn'
_symmetry_space_group_name_H-M 'P 1 21/n 1'
_cell_angle_alpha 90.00
_cell_angle_beta 110.3510(10)
_cell_angle_gamma 90.00
_cell_formula_units_Z 4
_cell_length_a 17.6400(10)
_cell_length_b 9.8639(6)
_cell_length_c 25.2516(16)
_cell_measurement_temperature 233(2)
_cell_volume 4119.5(4)
_diffrn_ambient_temperature 233(2)
_exptl_crystal_density_diffrn 1.351
_cod_depositor_comments
;
The following automatic conversions were performed:
'_symmetry_cell_setting' value 'Monoclinic' changed to 'monoclinic'
according to '/home/saulius/struct/CIF-dictionaries/cif_core.dic'
dictionary named 'cif_core.dic' version 2.4.1 from 2010-06-29.

Automatic conversion script
Id: cif_fix_enum 1527 2010-12-29 10:47:43Z saulius 
;
_cod_original_sg_symbol_H-M 'P 21/n'
_cod_original_formula_sum 'C38 H39 B N7 O2.50 S4 Zn'
_cod_database_code 4100301

loop_
_symmetry_equiv_pos_as_xyz
'x, y, z'
'-x+1/2, y+1/2, -z+1/2'
'-x, -y, -z'
'x-1/2, -y-1/2, z-1/2'

loop_
_atom_site_label
_atom_site_type_symbol
_atom_site_fract_x
_atom_site_fract_y
_atom_site_fract_z
_atom_site_U_iso_or_equiv
_atom_site_adp_type
_atom_site_occupancy
_atom_site_symmetry_multiplicity
_atom_site_calc_flag
_atom_site_refinement_flags
_atom_site_disorder_assembly
_atom_site_disorder_group
Zn Zn 0.777440(17) 0.30176(3) 0.576271(12) 0.03787(10) Uani 1 1 d . . .
S1 S 0.67707(4) 0.13257(7) 0.55816(3) 0.04267(17) Uani 1 1 d . . .
S2 S 0.81991(4) 0.34867(7) 0.67325(3) 0.04609(18) Uani 1 1 d . . .
S3 S 0.88744(4) 0.19317(6) 0.56118(3) 0.04075(16) Uani 1 1 d . . .
S4 S 0.74570(4) 0.48936(7) 0.52108(3) 0.05124(19) Uani 1 1 d . . .
N1 N 0.59985(14) 0.3572(3) 0.43873(11) 0.0481(6) Uani 1 1 d . . .
H3 H 0.6137(16) 0.386(3) 0.4685(11) 0.042(9) Uiso 1 1 d . . .
N11 N 0.76199(12) 0.0362(2) 0.66597(8) 0.0418(5) Uani 1 1 d . . .
N12 N 0.63829(12) 0.0995(2) 0.65204(9) 0.0427(5) Uani 1 1 d . . .
N21 N 0.91012(12) 0.1120(2) 0.69006(8) 0.0407(5) Uani 1 1 d . . .
N22 N 0.98172(12) 0.2968(2) 0.71449(9) 0.0439(5) Uani 1 1 d . . .
N31 N 0.84513(12) -0.0418(2) 0.60480(9) 0.0403(5) Uani 1 1 d . . .
N32 N 0.84393(12) -0.0574(2) 0.51790(9) 0.0436(5) Uani 1 1 d . . .
O1 O 0.64566(12) 0.3396(2) 0.36568(8) 0.0665(6) Uani 1 1 d . . .
C1 C 0.73835(16) 0.4211(3) 0.45265(12) 0.0550(8) Uani 1 1 d . . .
H1A H 0.7554 0.4919 0.4320 0.066 Uiso 1 1 calc R . .
H1B H 0.7771 0.3464 0.4590 0.066 Uiso 1 1 calc R . .
C2 C 0.65643(16) 0.3695(3) 0.41510(12) 0.0481(7) Uani 1 1 d . . .
C11 C 0.69413(14) 0.0860(3) 0.62685(10) 0.0395(6) Uani 1 1 d . . .
C12 C 0.74660(17) 0.0194(3) 0.71585(12) 0.0517(7) Uani 1 1 d . . .
H12A H 0.7835 -0.0144 0.7498 0.062 Uiso 1 1 calc R . .
C13 C 0.67096(16) 0.0588(3) 0.70793(11) 0.0521(7) Uani 1 1 d . . .
H13A H 0.6452 0.0590 0.7348 0.063 Uiso 1 1 calc R . .
C21 C 0.90511(15) 0.2477(3) 0.69203(10) 0.0404(6) Uani 1 1 d . . .
C22 C 0.99113(15) 0.0770(3) 0.71201(11) 0.0470(7) Uani 1 1 d . . .
H22A H 1.0115 -0.0119 0.7156 0.056 Uiso 1 1 calc R . .
C23 C 1.03545(16) 0.1887(3) 0.72715(11) 0.0477(7) Uani 1 1 d . . .
H23A H 1.0921 0.1936 0.7433 0.057 Uiso 1 1 calc R . .
C31 C 0.85729(14) 0.0282(2) 0.56244(11) 0.0377(6) Uani 1 1 d . . .
C32 C 0.82454(17) -0.1740(3) 0.58546(13) 0.0523(7) Uani 1 1 d . . .
H32A H 0.8128 -0.2448 0.6063 0.063 Uiso 1 1 calc R . .
C33 C 0.82417(17) -0.1839(3) 0.53288(13) 0.0534(7) Uani 1 1 d . . .
H33A H 0.8126 -0.2620 0.5102 0.064 Uiso 1 1 calc R . .
C41 C 0.55726(15) 0.1506(3) 0.62613(11) 0.0429(6) Uani 1 1 d . . .
C42 C 0.50091(17) 0.0765(3) 0.58567(12) 0.0545(7) Uani 1 1 d . . .
H42A H 0.5146 -0.0076 0.5740 0.065 Uiso 1 1 calc R . .
C43 C 0.42294(18) 0.1273(4) 0.56209(13) 0.0638(9) Uani 1 1 d . . .
H43A H 0.3838 0.0778 0.5338 0.077 Uiso 1 1 calc R . .
C44 C 0.40266(18) 0.2486(4) 0.57968(14) 0.0683(9) Uani 1 1 d . . .
H44A H 0.3497 0.2821 0.5635 0.082 Uiso 1 1 calc R . .
C45 C 0.4594(2) 0.3210(3) 0.62069(16) 0.0735(10) Uani 1 1 d . . .
H45A H 0.4453 0.4041 0.6330 0.088 Uiso 1 1 calc R . .
C46 C 0.53772(18) 0.2723(3) 0.64421(14) 0.0597(8) Uani 1 1 d . . .
H46A H 0.5770 0.3222 0.6723 0.072 Uiso 1 1 calc R . .
C51 C 1.00719(15) 0.4367(3) 0.72290(12) 0.0483(7) Uani 1 1 d . . .
C52 C 0.98736(19) 0.5244(3) 0.67834(15) 0.0692(9) Uani 1 1 d . . .
H52A H 0.9535 0.4969 0.6422 0.083 Uiso 1 1 calc R . .
C53 C 1.0183(2) 0.6550(4) 0.68748(18) 0.0887(12) Uani 1 1 d . . .
H53A H 1.0050 0.7171 0.6574 0.106 Uiso 1 1 calc R . .
C54 C 1.0685(2) 0.6943(4) 0.74050(19) 0.0844(12) Uani 1 1 d . . .
H54A H 1.0892 0.7830 0.7464 0.101 Uiso 1 1 calc R . .
C55 C 1.0882(2) 0.6047(4) 0.78425(17) 0.0777(10) Uani 1 1 d . . .
H55A H 1.1231 0.6315 0.8202 0.093 Uiso 1 1 calc R . .
C56 C 1.05711(18) 0.4752(3) 0.77620(13) 0.0613(8) Uani 1 1 d . . .
H56A H 1.0697 0.4139 0.8065 0.074 Uiso 1 1 calc R . .
C61 C 0.84578(16) -0.0229(3) 0.46331(11) 0.0451(6) Uani 1 1 d . . .
C62 C 0.90799(18) -0.0670(4) 0.44755(13) 0.0660(9) Uani 1 1 d . . .
H62A H 0.9505 -0.1179 0.4726 0.079 Uiso 1 1 calc R . .
C63 C 0.9075(2) -0.0356(4) 0.39430(15) 0.0864(12) Uani 1 1 d . . .
H63A H 0.9500 -0.0659 0.3830 0.104 Uiso 1 1 calc R . .
C64 C 0.8463(2) 0.0391(4) 0.35761(14) 0.0791(11) Uani 1 1 d . . .
H64A H 0.8468 0.0597 0.3214 0.095 Uiso 1 1 calc R . .
C65 C 0.7842(2) 0.0835(4) 0.37395(14) 0.0730(10) Uani 1 1 d . . .
H65A H 0.7423 0.1359 0.3491 0.088 Uiso 1 1 calc R . .
C66 C 0.78328(17) 0.0514(3) 0.42686(13) 0.0599(8) Uani 1 1 d . . .
H66A H 0.7402 0.0801 0.4380 0.072 Uiso 1 1 calc R . .
C71 C 0.51673(16) 0.3255(3) 0.41365(11) 0.0450(6) Uani 1 1 d . . .
C72 C 0.47905(17) 0.3067(3) 0.35600(12) 0.0568(8) Uani 1 1 d . . .
H72A H 0.5091 0.3114 0.3317 0.068 Uiso 1 1 calc R . .
C73 C 0.39728(18) 0.2811(3) 0.33461(13) 0.0650(9) Uani 1 1 d . . .
H73A H 0.3717 0.2681 0.2955 0.078 Uiso 1 1 calc R . .
C74 C 0.35274(19) 0.2743(4) 0.36908(14) 0.0683(9) Uani 1 1 d . . .
H74A H 0.2968 0.2579 0.3538 0.082 Uiso 1 1 calc R . .
C75 C 0.39010(18) 0.2916(4) 0.42626(14) 0.0694(9) Uani 1 1 d . . .
H75A H 0.3597 0.2861 0.4503 0.083 Uiso 1 1 calc R . .
C76 C 0.47200(18) 0.3170(3) 0.44853(12) 0.0588(8) Uani 1 1 d . . .
H76A H 0.4973 0.3285 0.4877 0.071 Uiso 1 1 calc R . .
B B 0.84680(19) -0.0005(3) 0.66436(14) 0.0440(7) Uani 1 1 d . . .
H1 H 0.8682(13) -0.091(2) 0.6925(10) 0.039(6) Uiso 1 1 d . . .
C81 C 0.7752(3) 0.5179(7) 0.3070(2) 0.137(2) Uani 1 1 d D . .
H81A H 0.8020 0.4516 0.3365 0.164 Uiso 1 1 calc R . .
H81B H 0.7919 0.5003 0.2745 0.164 Uiso 1 1 calc R . .
C82 C 0.7977(4) 0.6451(7) 0.3267(3) 0.188(3) Uani 1 1 d D . .
H82A H 0.8557 0.6546 0.3369 0.282 Uiso 1 1 calc R . .
H82B H 0.7828 0.6611 0.3598 0.282 Uiso 1 1 calc R . .
H82C H 0.7706 0.7106 0.2977 0.282 Uiso 1 1 calc R . .
O2 O 0.68768(17) 0.5034(3) 0.29036(12) 0.1224(12) Uani 1 1 d D . .
H2A H 0.6768 0.4546 0.3135 0.184 Uiso 1 1 calc R . .
C91 C 1.007(2) -0.521(4) 0.494(2) 0.37(2) Uani 0.50 1 d PD A -1
H91A H 1.0265 -0.4625 0.4701 0.438 Uiso 0.50 1 calc PR A -1
H91B H 1.0542 -0.5572 0.5244 0.438 Uiso 0.50 1 calc PR A -1
C92 C 0.9623(11) -0.625(2) 0.4628(6) 0.241(11) Uani 0.50 1 d PD A -1
H92A H 0.9944 -0.6750 0.4452 0.361 Uiso 0.50 1 calc PR A -1
H92B H 0.9147 -0.5884 0.4339 0.361 Uiso 0.50 1 calc PR A -1
H92C H 0.9458 -0.6850 0.4873 0.361 Uiso 0.50 1 calc PR A -1
O3 O 0.9569(15) -0.445(2) 0.5174(10) 0.306(9) Uani 0.50 1 d PD A -1
H3A H 0.9823 -0.3787 0.5348 0.459 Uiso 0.50 1 calc PR A -1
